data_4068298
loop_
_publ_author_name
'Ojwach, Stephen O.'
'Guzei, Ilia A.'
'Benade, Letitia L.'
'Mapolie, Selwyn F.'
'Darkwa, James'

_publ_section_title
;
 (Pyrazol-1-ylmethyl)pyridine Nickel Complexes: Ethylene Oligomerization
 and Unusual Friedel&#x2212;Crafts Alkylation Catalysts
;
_journal_issue 7
_journal_name_full Organometallics
_journal_page_first 2127
_journal_paper_doi 10.1021/om8006322
_journal_volume 28
_journal_year 2009
_chemical_formula_moiety 'C22 H26 Br4 N6 Ni2'
_chemical_formula_sum 'C22 H26 Br4 N6 Ni2'
_chemical_formula_weight 811.55
_chemical_name_systematic
; 
 ? 
;
_space_group_IT_number 2
_symmetry_cell_setting triclinic
_symmetry_Int_Tables_number 2
_symmetry_space_group_name_Hall '-P 1'
_symmetry_space_group_name_H-M 'P -1'
_atom_sites_solution_hydrogens geom
_atom_sites_solution_primary direct
_atom_sites_solution_secondary difmap
_audit_creation_method SHELXL-97
_cell_angle_alpha 71.8750(10)
_cell_angle_beta 72.8330(10)
_cell_angle_gamma 83.9380(10)
_cell_formula_units_Z 1
_cell_length_a 7.4989(6)
_cell_length_b 8.6632(7)
_cell_length_c 10.9434(9)
_cell_measurement_reflns_used 6098
_cell_measurement_temperature 100(2)
_cell_measurement_theta_max 28.2686
_cell_measurement_theta_min 2.4740
_cell_volume 645.48(9)
_computing_cell_refinement 'SAINT Ver. 6.22  (Bruker-AXS, 2003)'
_computing_data_collection 'SMART Ver. 5.622 (Bruker-AXS, 2003)'
_computing_data_reduction 'SAINT Ver. 6.22'
_computing_molecular_graphics 'SHELXTL Ver. 6.10'
_computing_publication_material 'SHELXTL Ver. 6.10'
_computing_structure_refinement 'SHELXTL Ver. 6.10'
_computing_structure_solution 'SHELXTL Ver. 6.10 (Bruker-AXS, 2003)'
_diffrn_ambient_temperature 100(2)
_diffrn_measured_fraction_theta_full 0.979
_diffrn_measured_fraction_theta_max 0.979
_diffrn_measurement_device_type 'Bruker CCD-1000 area detector'
_diffrn_measurement_method '0.30\% \w scans'
_diffrn_radiation_monochromator graphite
_diffrn_radiation_source 'fine-focus sealed tube'
_diffrn_radiation_type Mo-K\a
_diffrn_radiation_wavelength 0.71073
_diffrn_reflns_av_R_equivalents 0.0192
_diffrn_reflns_av_sigmaI/netI 0.0198
_diffrn_reflns_limit_h_max 9
_diffrn_reflns_limit_h_min -9
_diffrn_reflns_limit_k_max 11
_diffrn_reflns_limit_k_min -11
_diffrn_reflns_limit_l_max 14
_diffrn_reflns_limit_l_min -13
_diffrn_reflns_number 8518
_diffrn_reflns_theta_full 28.27
_diffrn_reflns_theta_max 28.27
_diffrn_reflns_theta_min 2.04
_diffrn_standards_number 0
_exptl_absorpt_coefficient_mu 7.673
_exptl_absorpt_correction_T_max 0.4595
_exptl_absorpt_correction_T_min 0.1263
_exptl_absorpt_correction_type multi-scan
_exptl_absorpt_process_details
;
SADABS  (Bruker-AXS, 2003)
;
_exptl_crystal_colour red
_exptl_crystal_density_diffrn 2.088
_exptl_crystal_density_method 'not measured'
_exptl_crystal_description block
_exptl_crystal_F_000 396
_exptl_crystal_size_max 0.46
_exptl_crystal_size_mid 0.34
_exptl_crystal_size_min 0.12
_refine_diff_density_max 0.602
_refine_diff_density_min -0.379
_refine_diff_density_rms 0.086
_refine_ls_extinction_method none
_refine_ls_goodness_of_fit_ref 1.030
_refine_ls_hydrogen_treatment constr
_refine_ls_matrix_type full
_refine_ls_number_parameters 156
_refine_ls_number_reflns 3115
_refine_ls_number_restraints 0
_refine_ls_restrained_S_all 1.030
_refine_ls_R_factor_all 0.0206
_refine_ls_R_factor_gt 0.0187
_refine_ls_shift/su_max 0.001
_refine_ls_shift/su_mean 0.000
_refine_ls_structure_factor_coef Fsqd
_refine_ls_weighting_details 'calc w=1/[\s^2^(Fo^2^)+(0.0303P)^2^+0.2871P] where P=(Fo^2^+2Fc^2^)/3'
_refine_ls_weighting_scheme calc
_refine_ls_wR_factor_gt 0.0488
_refine_ls_wR_factor_ref 0.0497
_reflns_number_gt 2923
_reflns_number_total 3115
_reflns_threshold_expression I>2\s(I)
_cod_data_source_file om8006322_si_001.cif
_cod_data_source_block darkwa42
_cod_depositor_comments
;
The following automatic conversions were performed:

'_symmetry_cell_setting' value 'Triclinic' changed to 'triclinic'
according to /home/saulius/struct/CIF-dictionaries/cif_core.dic
dictionary named 'cif_core.dic' version 2.4.2 from 2011-04-26.

Automatic conversion script
Id: cif_fix_values 1715 2011-07-08 13:25:40Z adriana 
;
_cod_original_sg_symbol_Hall '-P 1        '
_cod_original_sg_symbol_H-M 'P -1        '
_cod_database_code 4068298

loop_
_symmetry_equiv_pos_as_xyz
'x, y, z'
'-x, -y, -z'

loop_
_atom_site_label
_atom_site_type_symbol
_atom_site_fract_x
_atom_site_fract_y
_atom_site_fract_z
_atom_site_U_iso_or_equiv
_atom_site_adp_type
_atom_site_occupancy
_atom_site_symmetry_multiplicity
_atom_site_calc_flag
_atom_site_refinement_flags
Ni1 Ni 0.39118(3) 0.10132(2) 0.35474(2) 0.01036(6) Uani 1 1 d .
Br1 Br 0.28209(2) -0.059479(19) 0.247315(18) 0.01549(6) Uani 1 1 d .
Br2 Br 0.35583(2) 0.116798(19) 0.585261(17) 0.01406(6) Uani 1 1 d .
N1 N 0.5663(2) 0.26706(17) 0.21187(15) 0.0121(3) Uani 1 1 d .
N2 N 0.5373(2) 0.42891(16) 0.20245(15) 0.0112(3) Uani 1 1 d .
N3 N 0.1744(2) 0.27022(17) 0.34458(15) 0.0118(3) Uani 1 1 d .
C1 C 0.7856(3) 0.1042(2) 0.0792(2) 0.0187(4) Uani 1 1 d .
H1A H 0.8483 0.1249 -0.0165 0.028 Uiso 1 1 calc R
H1B H 0.6828 0.0290 0.1054 0.028 Uiso 1 1 calc R
H1C H 0.8751 0.0563 0.1308 0.028 Uiso 1 1 calc R
C2 C 0.7105(2) 0.2600(2) 0.10652(18) 0.0131(3) Uani 1 1 d .
C3 C 0.7733(2) 0.4168(2) 0.03131(18) 0.0146(3) Uani 1 1 d .
H3 H 0.8735 0.4452 -0.0482 0.018 Uiso 1 1 calc R
C4 C 0.6621(2) 0.5220(2) 0.09449(18) 0.0136(3) Uani 1 1 d .
C5 C 0.6677(3) 0.7018(2) 0.0613(2) 0.0198(4) Uani 1 1 d .
H5A H 0.5458 0.7488 0.0525 0.030 Uiso 1 1 calc R
H5B H 0.7634 0.7447 -0.0233 0.030 Uiso 1 1 calc R
H5C H 0.6978 0.7304 0.1328 0.030 Uiso 1 1 calc R
C6 C 0.3955(2) 0.4805(2) 0.30604(18) 0.0122(3) Uani 1 1 d .
H6A H 0.3970 0.6004 0.2830 0.015 Uiso 1 1 calc R
H6B H 0.4279 0.4350 0.3919 0.015 Uiso 1 1 calc R
C7 C 0.2004(2) 0.4288(2) 0.32483(16) 0.0107(3) Uani 1 1 d .
C8 C 0.0533(2) 0.5408(2) 0.32845(17) 0.0135(3) Uani 1 1 d .
H8 H 0.0755 0.6524 0.3122 0.016 Uiso 1 1 calc R
C9 C -0.1263(2) 0.4875(2) 0.35611(18) 0.0143(3) Uani 1 1 d .
H9 H -0.2290 0.5618 0.3598 0.017 Uiso 1 1 calc R
C10 C -0.1537(3) 0.3243(2) 0.37828(19) 0.0154(3) Uani 1 1 d .
H10 H -0.2756 0.2845 0.3990 0.019 Uiso 1 1 calc R
C11 C 0.0000(2) 0.2204(2) 0.36973(18) 0.0138(3) Uani 1 1 d .
H11 H -0.0186 0.1091 0.3822 0.017 Uiso 1 1 calc R

loop_
_atom_site_aniso_label
_atom_site_aniso_U_11
_atom_site_aniso_U_22
_atom_site_aniso_U_33
_atom_site_aniso_U_23
_atom_site_aniso_U_13
_atom_site_aniso_U_12
Ni1 0.01153(11) 0.00802(10) 0.01135(11) -0.00206(8) -0.00375(9) -0.00020(7)
Br1 0.01983(10) 0.01136(9) 0.01824(10) -0.00552(7) -0.00821(7) -0.00093(6)
Br2 0.01675(10) 0.01265(9) 0.01277(9) -0.00407(6) -0.00542(7) 0.00460(6)
N1 0.0140(7) 0.0094(6) 0.0130(7) -0.0040(5) -0.0034(6) 0.0004(5)
N2 0.0123(7) 0.0081(6) 0.0127(7) -0.0024(5) -0.0033(6) -0.0006(5)
N3 0.0122(7) 0.0120(7) 0.0114(7) -0.0028(5) -0.0045(6) 0.0008(5)
C1 0.0202(9) 0.0169(9) 0.0186(9) -0.0085(7) -0.0019(8) 0.0016(7)
C2 0.0138(8) 0.0150(8) 0.0115(8) -0.0055(6) -0.0034(7) -0.0002(6)
C3 0.0137(8) 0.0173(8) 0.0111(8) -0.0026(6) -0.0022(7) -0.0015(6)
C4 0.0147(8) 0.0127(8) 0.0128(8) -0.0002(6) -0.0059(7) -0.0024(6)
C5 0.0218(10) 0.0123(8) 0.0209(10) 0.0000(7) -0.0038(8) -0.0028(7)
C6 0.0119(8) 0.0105(7) 0.0139(8) -0.0038(6) -0.0031(7) -0.0002(6)
C7 0.0108(8) 0.0128(7) 0.0074(7) -0.0021(6) -0.0016(6) -0.0010(6)
C8 0.0174(9) 0.0118(8) 0.0112(8) -0.0033(6) -0.0050(7) 0.0024(6)
C9 0.0132(8) 0.0179(8) 0.0121(8) -0.0058(6) -0.0045(7) 0.0053(6)
C10 0.0119(8) 0.0193(9) 0.0161(9) -0.0051(7) -0.0056(7) -0.0001(6)
C11 0.0142(8) 0.0125(8) 0.0152(8) -0.0028(6) -0.0060(7) -0.0006(6)

loop_
_atom_type_symbol
_atom_type_description
_atom_type_scat_dispersion_real
_atom_type_scat_dispersion_imag
_atom_type_scat_source
C C 0.0033 0.0016 'International Tables Vol C Tables 4.2.6.8 and 6.1.1.4'
H H 0.0000 0.0000 'International Tables Vol C Tables 4.2.6.8 and 6.1.1.4'
N N 0.0061 0.0033 'International Tables Vol C Tables 4.2.6.8 and 6.1.1.4'
Ni Ni 0.3393 1.1124 'International Tables Vol C Tables 4.2.6.8 and 6.1.1.4'
Br Br -0.2901 2.4595 'International Tables Vol C Tables 4.2.6.8 and 6.1.1.4'

loop_
_geom_angle_atom_site_label_1
_geom_angle_atom_site_label_2
_geom_angle_atom_site_label_3
_geom_angle
_geom_angle_site_symmetry_3
_geom_angle_publ_flag
N1 Ni1 N3 89.42(6) . yes
N1 Ni1 Br1 107.81(4) . yes
N3 Ni1 Br1 94.14(4) . yes
N1 Ni1 Br2 112.99(4) . yes
N3 Ni1 Br2 87.52(4) . yes
Br1 Ni1 Br2 139.180(11) . yes
N1 Ni1 Br2 96.93(4) 2_656 yes
N3 Ni1 Br2 169.41(4) 2_656 yes
Br1 Ni1 Br2 91.984(10) 2_656 yes
Br2 Ni1 Br2 82.205(9) 2_656 yes
Ni1 Br2 Ni1 97.794(9) 2_656 yes
C2 N1 N2 105.78(13) . ?
C2 N1 Ni1 133.79(12) . ?
N2 N1 Ni1 120.16(11) . ?
C4 N2 N1 111.29(14) . ?
C4 N2 C6 128.07(14) . ?
N1 N2 C6 120.48(13) . ?
C11 N3 C7 118.35(15) . ?
C11 N3 Ni1 119.84(12) . ?
C7 N3 Ni1 121.55(11) . ?
C2 C1 H1A 109.5 . ?
C2 C1 H1B 109.5 . ?
H1A C1 H1B 109.5 . ?
C2 C1 H1C 109.5 . ?
H1A C1 H1C 109.5 . ?
H1B C1 H1C 109.5 . ?
N1 C2 C3 109.75(15) . ?
N1 C2 C1 122.76(16) . ?
C3 C2 C1 127.48(16) . ?
C4 C3 C2 106.89(15) . ?
C4 C3 H3 126.6 . ?
C2 C3 H3 126.6 . ?
N2 C4 C3 106.27(15) . ?
N2 C4 C5 123.22(16) . ?
C3 C4 C5 130.50(16) . ?
C4 C5 H5A 109.5 . ?
C4 C5 H5B 109.5 . ?
H5A C5 H5B 109.5 . ?
C4 C5 H5C 109.5 . ?
H5A C5 H5C 109.5 . ?
H5B C5 H5C 109.5 . ?
N2 C6 C7 113.75(14) . ?
N2 C6 H6A 108.8 . ?
C7 C6 H6A 108.8 . ?
N2 C6 H6B 108.8 . ?
C7 C6 H6B 108.8 . ?
H6A C6 H6B 107.7 . ?
N3 C7 C8 122.02(15) . ?
N3 C7 C6 117.54(15) . ?
C8 C7 C6 120.35(15) . ?
C9 C8 C7 119.06(15) . ?
C9 C8 H8 120.5 . ?
C7 C8 H8 120.5 . ?
C10 C9 C8 119.03(16) . ?
C10 C9 H9 120.5 . ?
C8 C9 H9 120.5 . ?
C9 C10 C11 118.75(16) . ?
C9 C10 H10 120.6 . ?
C11 C10 H10 120.6 . ?
N3 C11 C10 122.76(16) . ?
N3 C11 H11 118.6 . ?
C10 C11 H11 118.6 . ?

loop_
_geom_bond_atom_site_label_1
_geom_bond_atom_site_label_2
_geom_bond_distance
_geom_bond_site_symmetry_2
_geom_bond_publ_flag
Ni1 N1 2.0052(15) . yes
Ni1 N3 2.0733(14) . yes
Ni1 Br1 2.4123(3) . yes
Ni1 Br2 2.5021(3) . yes
Ni1 Br2 2.6090(3) 2_656 yes
Br2 Ni1 2.6090(3) 2_656 yes
N1 C2 1.340(2) . ?
N1 N2 1.3722(19) . ?
N2 C4 1.355(2) . ?
N2 C6 1.455(2) . ?
N3 C11 1.344(2) . ?
N3 C7 1.349(2) . ?
C1 C2 1.490(2) . ?
C1 H1A 0.9800 . ?
C1 H1B 0.9800 . ?
C1 H1C 0.9800 . ?
C2 C3 1.398(2) . ?
C3 C4 1.377(2) . ?
C3 H3 0.9500 . ?
C4 C5 1.487(2) . ?
C5 H5A 0.9800 . ?
C5 H5B 0.9800 . ?
C5 H5C 0.9800 . ?
C6 C7 1.512(2) . ?
C6 H6A 0.9900 . ?
C6 H6B 0.9900 . ?
C7 C8 1.390(2) . ?
C8 C9 1.387(3) . ?
C8 H8 0.9500 . ?
C9 C10 1.385(2) . ?
C9 H9 0.9500 . ?
C10 C11 1.385(2) . ?
C10 H10 0.9500 . ?
C11 H11 0.9500 . ?

loop_
_geom_torsion_atom_site_label_1
_geom_torsion_atom_site_label_2
_geom_torsion_atom_site_label_3
_geom_torsion_atom_site_label_4
_geom_torsion
_geom_torsion_site_symmetry_1
_geom_torsion_site_symmetry_4
N1 Ni1 Br2 Ni1 -94.25(5) . 2_656
N3 Ni1 Br2 Ni1 177.43(4) . 2_656
Br1 Ni1 Br2 Ni1 83.971(17) . 2_656
Br2 Ni1 Br2 Ni1 0.0 2_656 2_656
N3 Ni1 N1 C2 -141.29(17) . .
Br1 Ni1 N1 C2 -47.13(17) . .
Br2 Ni1 N1 C2 131.65(16) . .
Br2 Ni1 N1 C2 47.21(17) 2_656 .
N3 Ni1 N1 N2 31.84(13) . .
Br1 Ni1 N1 N2 126.01(11) . .
Br2 Ni1 N1 N2 -55.21(13) . .
Br2 Ni1 N1 N2 -139.65(12) 2_656 .
C2 N1 N2 C4 -0.82(19) . .
Ni1 N1 N2 C4 -175.68(11) . .
C2 N1 N2 C6 -176.72(15) . .
Ni1 N1 N2 C6 8.4(2) . .
N1 Ni1 N3 C11 148.70(14) . .
Br1 Ni1 N3 C11 40.88(13) . .
Br2 Ni1 N3 C11 -98.26(13) . .
Br2 Ni1 N3 C11 -84.3(3) 2_656 .
N1 Ni1 N3 C7 -37.28(14) . .
Br1 Ni1 N3 C7 -145.09(13) . .
Br2 Ni1 N3 C7 75.77(13) . .
Br2 Ni1 N3 C7 89.7(3) 2_656 .
N2 N1 C2 C3 0.43(19) . .
Ni1 N1 C2 C3 174.27(13) . .
N2 N1 C2 C1 -179.44(16) . .
Ni1 N1 C2 C1 -5.6(3) . .
N1 C2 C3 C4 0.1(2) . .
C1 C2 C3 C4 179.95(18) . .
N1 N2 C4 C3 0.9(2) . .
C6 N2 C4 C3 176.38(16) . .
N1 N2 C4 C5 -178.13(16) . .
C6 N2 C4 C5 -2.6(3) . .
C2 C3 C4 N2 -0.6(2) . .
C2 C3 C4 C5 178.33(18) . .
C4 N2 C6 C7 125.14(18) . .
N1 N2 C6 C7 -59.7(2) . .
C11 N3 C7 C8 -0.7(3) . .
Ni1 N3 C7 C8 -174.78(12) . .
C11 N3 C7 C6 175.93(15) . .
Ni1 N3 C7 C6 1.8(2) . .
N2 C6 C7 N3 52.5(2) . .
N2 C6 C7 C8 -130.82(16) . .
N3 C7 C8 C9 1.5(3) . .
C6 C7 C8 C9 -175.06(16) . .
C7 C8 C9 C10 -0.5(3) . .
C8 C9 C10 C11 -1.1(3) . .
C7 N3 C11 C10 -1.1(3) . .
Ni1 N3 C11 C10 173.15(14) . .
C9 C10 C11 N3 2.0(3) . .
